data_4022649
loop_
_publ_author_name
'Hui-Ping Yi'
'Jiang Wu'
'Kui-Ling Ding'
'Xi-Kui Jiang'
'Zhan-Ting Li'

_publ_section_title
;
 Hydrogen Bonding-Induced Aromatic Oligoamide Foldamers as
 Spherand Analogues to Accelerate the Hydrolysis of Nitro-Substituted
 Anisole in Aqueous Media
;
_journal_name_full 'Journal of Organic Chemistry'
_journal_page_first 870
_journal_page_last 877
_journal_paper_doi 10.1021/jo0619940
_journal_volume 72
_journal_year 2007
_chemical_formula_sum 'C24 H23 N3 O7'
_chemical_formula_weight 465.45
_chemical_name_systematic
; 
 ? 
;
_space_group_IT_number 14
_symmetry_cell_setting monoclinic
_symmetry_space_group_name_Hall '-P 2yn'
_symmetry_space_group_name_H-M 'P 1 21/n 1'
_atom_sites_solution_hydrogens geom
_atom_sites_solution_primary direct
_atom_sites_solution_secondary difmap
_audit_creation_method SHELXL-97
_cell_angle_alpha 90.00
_cell_angle_beta 90.100(5)
_cell_angle_gamma 90.00
_cell_formula_units_Z 4
_cell_length_a 8.0199(15)
_cell_length_b 24.580(5)
_cell_length_c 11.300(2)
_cell_measurement_reflns_used 603
_cell_measurement_temperature 293(2)
_cell_measurement_theta_max 36.015
_cell_measurement_theta_min 4.892
_cell_volume 2227.4(7)
_computing_cell_refinement 'Bruker SMART'
_computing_data_collection 'Bruker SMART'
_computing_data_reduction 'Bruker SHELXTL'
_computing_molecular_graphics 'Bruker SHELXTL'
_computing_publication_material 'Bruker SHELXTL'
_computing_structure_refinement 'SHELXL-97 (Sheldrick, 1997)'
_computing_structure_solution 'SHELXS-97 (Sheldrick, 1990)'
_diffrn_ambient_temperature 293(2)
_diffrn_measured_fraction_theta_full 0.998
_diffrn_measured_fraction_theta_max 0.998
_diffrn_measurement_device_type 'CCD area detector'
_diffrn_measurement_method 'phi and omega scans'
_diffrn_radiation_monochromator graphite
_diffrn_radiation_source 'fine-focus sealed tube'
_diffrn_radiation_type MoK\a
_diffrn_radiation_wavelength 0.71073
_diffrn_reflns_av_R_equivalents 0.1184
_diffrn_reflns_av_sigmaI/netI 0.1868
_diffrn_reflns_limit_h_max 9
_diffrn_reflns_limit_h_min -9
_diffrn_reflns_limit_k_max 29
_diffrn_reflns_limit_k_min -29
_diffrn_reflns_limit_l_max 13
_diffrn_reflns_limit_l_min -8
_diffrn_reflns_number 11645
_diffrn_reflns_theta_full 25.50
_diffrn_reflns_theta_max 25.50
_diffrn_reflns_theta_min 1.66
_exptl_absorpt_coefficient_mu 0.104
_exptl_absorpt_correction_T_max 1.00000
_exptl_absorpt_correction_T_min 0.69224
_exptl_absorpt_correction_type empirical
_exptl_crystal_colour colorless
_exptl_crystal_density_diffrn 1.388
_exptl_crystal_density_method 'not measured'
_exptl_crystal_F_000 976
_exptl_crystal_size_max 0.432
_exptl_crystal_size_mid 0.150
_exptl_crystal_size_min 0.107
_refine_diff_density_max 0.164
_refine_diff_density_min -0.192
_refine_diff_density_rms 0.040
_refine_ls_extinction_coef 0.0015(2)
_refine_ls_extinction_expression Fc^*^=kFc[1+0.001xFc^2^\l^3^/sin(2\q)]^-1/4^
_refine_ls_extinction_method SHELXL
_refine_ls_goodness_of_fit_ref 0.887
_refine_ls_hydrogen_treatment mixed
_refine_ls_matrix_type full
_refine_ls_number_parameters 324
_refine_ls_number_reflns 4141
_refine_ls_number_restraints 1
_refine_ls_restrained_S_all 0.887
_refine_ls_R_factor_all 0.1668
_refine_ls_R_factor_gt 0.0516
_refine_ls_shift/su_max 0.089
_refine_ls_shift/su_mean 0.006
_refine_ls_structure_factor_coef Fsqd
_refine_ls_weighting_details
; calc 
 [0.00000+1.00000exp(3.00(sin\q/\l)^2^)]/ 
   [\s^2^(Fo^2^)+0.0000+0.0000*P+(0.0091P)^2^+0.0000sin\q/\l] 
 where P = 0.33333Fo^2^ + 0.66667Fc^2^ 
;
_refine_ls_weighting_scheme calc
_refine_ls_wR_factor_gt 0.0901
_refine_ls_wR_factor_ref 0.1224
_reflns_number_gt 1335
_reflns_number_total 4141
_reflns_threshold_expression >2sigma(I)
_cod_data_source_file jo0619940si20060927_105817.cif
_cod_data_source_block cd25343
_cod_depositor_comments
;
The following automatic conversions were performed:
'_symmetry_cell_setting' value 'Monoclinic' changed to 'monoclinic'
according to '/home/saulius/struct/CIF-dictionaries/cif_core.dic'
dictionary named 'cif_core.dic' version 2.4.1 from 2010-06-29.

Automatic conversion script
Id: cif_fix_enum 1527 2010-12-29 10:47:43Z saulius 
;
_cod_original_sg_symbol_H-M 'P 21/n'
_cod_database_code 4022649

loop_
_symmetry_equiv_pos_as_xyz
'x, y, z'
'-x+1/2, y+1/2, -z+1/2'
'-x, -y, -z'
'x-1/2, -y-1/2, z-1/2'

loop_
_atom_site_label
_atom_site_type_symbol
_atom_site_fract_x
_atom_site_fract_y
_atom_site_fract_z
_atom_site_U_iso_or_equiv
_atom_site_adp_type
_atom_site_occupancy
_atom_site_symmetry_multiplicity
_atom_site_calc_flag
_atom_site_refinement_flags
O1 O 0.2237(4) -0.08317(10) 1.0285(3) 0.0641(9) Uani 1 1 d .
O2 O 0.0282(4) 0.21083(11) 1.1722(3) 0.0831(11) Uani 1 1 d .
O3 O 0.3025(3) 0.11022(9) 0.9527(2) 0.0519(8) Uani 1 1 d .
O4 O 0.4832(3) 0.01040(10) 0.7821(3) 0.0537(8) Uani 1 1 d D
O5 O 0.6452(3) 0.00772(12) 0.5909(3) 0.0644(9) Uani 1 1 d .
O6 O 0.6812(4) -0.06759(12) 0.4964(3) 0.0819(11) Uani 1 1 d .
O7 O 0.5568(4) 0.22957(13) 0.9793(3) 0.0769(10) Uani 1 1 d .
N1 N 0.2829(4) 0.00290(13) 0.9705(3) 0.0455(9) Uani 1 1 d .
N2 N 0.2753(5) 0.20741(13) 1.0781(3) 0.0533(10) Uani 1 1 d .
N3 N 0.6226(4) -0.04257(16) 0.5798(4) 0.0598(10) Uani 1 1 d .
C1 C 0.2014(4) 0.03304(14) 1.0585(3) 0.0403(10) Uani 1 1 d .
C2 C 0.1165(4) 0.01137(15) 1.1540(3) 0.0454(11) Uani 1 1 d .
H2 H 0.1117 -0.0262 1.1635 0.054 Uiso 1 1 calc R
C3 C 0.0395(4) 0.04425(15) 1.2349(3) 0.0417(10) Uani 1 1 d .
C4 C 0.0496(4) 0.10043(15) 1.2227(4) 0.0485(11) Uani 1 1 d .
H4 H -0.0016 0.1228 1.2783 0.058 Uiso 1 1 calc R
C5 C 0.1358(4) 0.12377(14) 1.1278(4) 0.0422(10) Uani 1 1 d .
C6 C 0.2102(5) 0.08980(16) 1.0475(4) 0.0451(10) Uani 1 1 d .
C7 C -0.0553(5) 0.02054(15) 1.3382(3) 0.0571(12) Uani 1 1 d .
H7A H -0.1214 -0.0096 1.3116 0.086 Uiso 1 1 calc R
H7B H -0.1268 0.0479 1.3714 0.086 Uiso 1 1 calc R
H7C H 0.0222 0.0083 1.3974 0.086 Uiso 1 1 calc R
C8 C 0.2016(6) 0.12588(18) 0.8519(4) 0.0805(15) Uani 1 1 d .
H8A H 0.1433 0.0946 0.8222 0.121 Uiso 1 1 calc R
H8B H 0.2721 0.1404 0.7910 0.121 Uiso 1 1 calc R
H8C H 0.1225 0.1531 0.8758 0.121 Uiso 1 1 calc R
C9 C 0.2877(5) -0.05216(16) 0.9580(4) 0.0454(11) Uani 1 1 d .
C10 C 0.3708(5) -0.07368(14) 0.8482(3) 0.0403(10) Uani 1 1 d .
C11 C 0.4608(5) -0.04394(15) 0.7665(4) 0.0435(10) Uani 1 1 d .
C12 C 0.5246(5) -0.07087(16) 0.6673(4) 0.0466(11) Uani 1 1 d .
C13 C 0.4967(5) -0.12581(15) 0.6482(4) 0.0498(11) Uani 1 1 d .
H13 H 0.5399 -0.1426 0.5811 0.060 Uiso 1 1 calc R
C14 C 0.4061(5) -0.15521(15) 0.7274(4) 0.0469(10) Uani 1 1 d .
C15 C 0.3464(4) -0.12852(15) 0.8283(4) 0.0453(11) Uani 1 1 d .
H15 H 0.2877 -0.1486 0.8842 0.054 Uiso 1 1 calc R
C16 C 0.3667(5) -0.21490(14) 0.7080(4) 0.0580(12) Uani 1 1 d .
H16A H 0.2525 -0.2217 0.7285 0.087 Uiso 1 1 calc R
H16B H 0.4383 -0.2367 0.7569 0.087 Uiso 1 1 calc R
H16C H 0.3844 -0.2240 0.6264 0.087 Uiso 1 1 calc R
C17 C 0.1408(5) 0.18495(16) 1.1269(4) 0.0508(11) Uani 1 1 d .
C18 C 0.3232(6) 0.26286(16) 1.0768(4) 0.0560(12) Uani 1 1 d .
C19 C 0.2304(6) 0.30399(17) 1.1239(4) 0.0777(16) Uani 1 1 d .
H19 H 0.1265 0.2968 1.1568 0.093 Uiso 1 1 calc R
C20 C 0.2930(8) 0.35701(19) 1.1223(5) 0.104(2) Uani 1 1 d .
H20 H 0.2320 0.3854 1.1551 0.125 Uiso 1 1 calc R
C21 C 0.4461(8) 0.3666(2) 1.0715(5) 0.103(2) Uani 1 1 d .
H21 H 0.4881 0.4019 1.0707 0.124 Uiso 1 1 calc R
C22 C 0.5382(7) 0.3254(2) 1.0221(5) 0.0879(17) Uani 1 1 d .
H22 H 0.6413 0.3328 0.9883 0.106 Uiso 1 1 calc R
C23 C 0.4775(7) 0.27326(18) 1.0229(4) 0.0645(14) Uani 1 1 d .
C24 C 0.7233(6) 0.23612(19) 0.9353(5) 0.1017(19) Uani 1 1 d .
H24A H 0.7225 0.2610 0.8698 0.123 Uiso 1 1 calc R
H24B H 0.7655 0.2015 0.9096 0.123 Uiso 1 1 calc R
H24C H 0.7935 0.2502 0.9970 0.123 Uiso 1 1 calc R
H1 H 0.344(4) 0.0224(12) 0.923(3) 0.039(11) Uiso 1 1 d .
H3 H 0.349(4) 0.1885(14) 1.040(3) 0.053(14) Uiso 1 1 d .
H5 H 0.508(10) 0.030(3) 0.719(5) 0.12(4) Uiso 1 1 d D

loop_
_atom_site_aniso_label
_atom_site_aniso_U_11
_atom_site_aniso_U_22
_atom_site_aniso_U_33
_atom_site_aniso_U_23
_atom_site_aniso_U_13
_atom_site_aniso_U_12
O1 0.091(2) 0.0415(16) 0.060(2) 0.0035(16) 0.0228(18) -0.0059(16)
O2 0.080(2) 0.0516(18) 0.118(3) -0.012(2) 0.026(2) 0.0051(18)
O3 0.0626(19) 0.0414(16) 0.0518(19) 0.0058(15) 0.0046(16) -0.0049(14)
O4 0.063(2) 0.0385(17) 0.060(2) 0.0023(16) 0.0026(17) -0.0009(14)
O5 0.070(2) 0.0569(19) 0.067(2) 0.0112(18) 0.0098(18) -0.0031(17)
O6 0.098(3) 0.078(2) 0.070(2) 0.005(2) 0.036(2) 0.012(2)
O7 0.077(2) 0.070(2) 0.083(3) 0.013(2) 0.007(2) -0.0181(19)
N1 0.051(2) 0.041(2) 0.044(2) 0.0015(19) 0.0079(18) -0.0071(18)
N2 0.059(3) 0.040(2) 0.061(3) -0.001(2) 0.003(2) -0.002(2)
N3 0.050(2) 0.068(3) 0.062(3) 0.009(2) 0.000(2) 0.008(2)
C1 0.039(2) 0.040(2) 0.042(3) 0.001(2) -0.004(2) -0.0052(19)
C2 0.043(3) 0.040(2) 0.053(3) 0.001(2) -0.005(2) -0.006(2)
C3 0.040(2) 0.047(2) 0.038(3) 0.000(2) -0.001(2) -0.001(2)
C4 0.044(3) 0.051(3) 0.051(3) -0.004(2) 0.001(2) -0.001(2)
C5 0.040(2) 0.042(2) 0.045(3) 0.000(2) -0.006(2) -0.001(2)
C6 0.040(2) 0.053(3) 0.042(3) 0.007(2) -0.002(2) -0.009(2)
C7 0.056(3) 0.067(3) 0.049(3) 0.008(2) 0.005(2) -0.004(2)
C8 0.117(4) 0.071(3) 0.054(3) 0.015(3) -0.006(3) -0.013(3)
C9 0.044(3) 0.041(2) 0.052(3) 0.000(2) -0.006(2) -0.001(2)
C10 0.042(2) 0.039(2) 0.040(3) 0.000(2) -0.002(2) 0.0006(19)
C11 0.038(2) 0.042(2) 0.051(3) 0.002(2) -0.002(2) 0.004(2)
C12 0.043(3) 0.048(3) 0.049(3) 0.012(2) 0.001(2) 0.005(2)
C13 0.049(3) 0.053(3) 0.047(3) 0.001(2) 0.003(2) 0.012(2)
C14 0.044(3) 0.047(2) 0.050(3) -0.002(2) -0.007(2) 0.010(2)
C15 0.040(2) 0.048(2) 0.048(3) 0.003(2) 0.000(2) 0.000(2)
C16 0.068(3) 0.050(3) 0.056(3) -0.008(2) -0.006(2) 0.001(2)
C17 0.045(3) 0.046(3) 0.061(3) -0.001(2) -0.003(2) -0.002(2)
C18 0.080(4) 0.038(3) 0.051(3) 0.007(2) -0.016(3) -0.010(2)
C19 0.108(4) 0.046(3) 0.079(4) 0.000(3) -0.010(3) 0.003(3)
C20 0.169(6) 0.041(3) 0.101(5) 0.003(3) -0.007(5) -0.004(4)
C21 0.167(7) 0.049(3) 0.092(5) 0.005(3) -0.017(5) -0.033(4)
C22 0.118(5) 0.075(4) 0.071(4) 0.018(3) -0.018(3) -0.036(4)
C23 0.092(4) 0.051(3) 0.051(3) 0.017(3) -0.019(3) -0.023(3)
C24 0.081(4) 0.129(5) 0.096(5) 0.020(4) 0.018(3) -0.032(3)

loop_
_atom_type_symbol
_atom_type_description
_atom_type_scat_dispersion_real
_atom_type_scat_dispersion_imag
_atom_type_scat_source
C C 0.0033 0.0016 'International Tables Vol C Tables 4.2.6.8 and 6.1.1.4'
H H 0.0000 0.0000 'International Tables Vol C Tables 4.2.6.8 and 6.1.1.4'
N N 0.0061 0.0033 'International Tables Vol C Tables 4.2.6.8 and 6.1.1.4'
O O 0.0106 0.0060 'International Tables Vol C Tables 4.2.6.8 and 6.1.1.4'

loop_
_geom_angle_atom_site_label_1
_geom_angle_atom_site_label_2
_geom_angle_atom_site_label_3
_geom_angle
C6 O3 C8 113.7(3)
C11 O4 H5 118(5)
C23 O7 C24 118.6(4)
C9 N1 C1 127.7(4)
C9 N1 H1 118(2)
C1 N1 H1 114(2)
C17 N2 C18 128.5(4)
C17 N2 H3 123(2)
C18 N2 H3 109(2)
O6 N3 O5 121.2(4)
O6 N3 C12 119.8(4)
O5 N3 C12 119.0(4)
C2 C1 N1 125.5(3)
C2 C1 C6 118.5(4)
N1 C1 C6 116.1(3)
C3 C2 C1 121.1(4)
C3 C2 H2 119.4
C1 C2 H2 119.4
C2 C3 C4 119.7(4)
C2 C3 C7 121.1(3)
C4 C3 C7 119.3(4)
C3 C4 C5 120.8(4)
C3 C4 H4 119.6
C5 C4 H4 119.6
C6 C5 C4 118.3(4)
C6 C5 C17 126.3(4)
C4 C5 C17 115.3(4)
C5 C6 O3 121.4(4)
C5 C6 C1 121.7(4)
O3 C6 C1 116.9(3)
C3 C7 H7A 109.5
C3 C7 H7B 109.5
H7A C7 H7B 109.5
C3 C7 H7C 109.5
H7A C7 H7C 109.5
H7B C7 H7C 109.5
O3 C8 H8A 109.5
O3 C8 H8B 109.5
H8A C8 H8B 109.5
O3 C8 H8C 109.5
H8A C8 H8C 109.5
H8B C8 H8C 109.5
O1 C9 N1 122.9(4)
O1 C9 C10 120.5(4)
N1 C9 C10 116.6(4)
C15 C10 C11 118.7(4)
C15 C10 C9 114.5(3)
C11 C10 C9 126.7(3)
O4 C11 C10 120.1(4)
O4 C11 C12 121.3(4)
C10 C11 C12 118.5(4)
C13 C12 C11 121.8(4)
C13 C12 N3 116.8(4)
C11 C12 N3 121.4(4)
C14 C13 C12 120.1(4)
C14 C13 H13 120.0
C12 C13 H13 120.0
C13 C14 C15 118.1(4)
C13 C14 C16 122.0(4)
C15 C14 C16 119.9(4)
C10 C15 C14 122.8(4)
C10 C15 H15 118.6
C14 C15 H15 118.6
C14 C16 H16A 109.5
C14 C16 H16B 109.5
H16A C16 H16B 109.5
C14 C16 H16C 109.5
H16A C16 H16C 109.5
H16B C16 H16C 109.5
O2 C17 N2 124.0(4)
O2 C17 C5 120.0(4)
N2 C17 C5 116.0(4)
C19 C18 C23 121.1(4)
C19 C18 N2 124.2(4)
C23 C18 N2 114.8(4)
C18 C19 C20 119.4(5)
C18 C19 H19 120.3
C20 C19 H19 120.3
C21 C20 C19 119.1(5)
C21 C20 H20 120.4
C19 C20 H20 120.4
C22 C21 C20 121.5(5)
C22 C21 H21 119.2
C20 C21 H21 119.2
C23 C22 C21 119.8(5)
C23 C22 H22 120.1
C21 C22 H22 120.1
O7 C23 C22 125.3(5)
O7 C23 C18 115.6(4)
C22 C23 C18 119.1(5)
O7 C24 H24A 109.5
O7 C24 H24B 109.5
H24A C24 H24B 109.5
O7 C24 H24C 109.5
H24A C24 H24C 109.5
H24B C24 H24C 109.5

loop_
_geom_bond_atom_site_label_1
_geom_bond_atom_site_label_2
_geom_bond_distance
O1 C9 1.217(4)
O2 C17 1.218(4)
O3 C6 1.397(4)
O3 C8 1.448(5)
O4 C11 1.359(4)
O4 H5 0.89(2)
O5 N3 1.256(4)
O6 N3 1.220(4)
O7 C23 1.342(5)
O7 C24 1.435(4)
N1 C9 1.361(4)
N1 C1 1.402(4)
N1 H1 0.87(3)
N2 C17 1.332(5)
N2 C18 1.416(5)
N2 H3 0.87(3)
N3 C12 1.443(5)
C1 C2 1.385(5)
C1 C6 1.402(5)
C2 C3 1.368(5)
C2 H2 0.9300
C3 C4 1.390(5)
C3 C7 1.511(4)
C4 C5 1.400(5)
C4 H4 0.9300
C5 C6 1.371(5)
C5 C17 1.504(5)
C7 H7A 0.9600
C7 H7B 0.9600
C7 H7C 0.9600
C8 H8A 0.9600
C8 H8B 0.9600
C8 H8C 0.9600
C9 C10 1.505(5)
C10 C15 1.381(5)
C10 C11 1.383(5)
C11 C12 1.399(5)
C12 C13 1.386(5)
C13 C14 1.362(5)
C13 H13 0.9300
C14 C15 1.400(5)
C14 C16 1.517(5)
C15 H15 0.9300
C16 H16A 0.9600
C16 H16B 0.9600
C16 H16C 0.9600
C18 C19 1.364(5)
C18 C23 1.404(6)
C19 C20 1.397(6)
C19 H19 0.9300
C20 C21 1.376(6)
C20 H20 0.9300
C21 C22 1.373(6)
C21 H21 0.9300
C22 C23 1.371(6)
C22 H22 0.9300
C24 H24A 0.9600
C24 H24B 0.9600
C24 H24C 0.9600

loop_
_geom_hbond_atom_site_label_D
_geom_hbond_atom_site_label_H
_geom_hbond_atom_site_label_A
_geom_hbond_distance_DH
_geom_hbond_distance_HA
_geom_hbond_distance_DA
_geom_hbond_angle_DHA
N2 H3 O7 0.87(3) 2.07(3) 2.579(5) 117(3)
N2 H3 O3 0.87(3) 2.19(4) 2.786(4) 125(3)
N1 H1 O3 0.87(3) 2.21(3) 2.650(4) 111(3)
N1 H1 O4 0.87(3) 1.97(3) 2.676(4) 137(3)
O4 H5 O5 0.89(2) 1.91(6) 2.523(4) 125(7)

loop_
_geom_torsion_atom_site_label_1
_geom_torsion_atom_site_label_2
_geom_torsion_atom_site_label_3
_geom_torsion_atom_site_label_4
_geom_torsion
C9 N1 C1 C2 3.7(7)
C9 N1 C1 C6 -177.1(4)
N1 C1 C2 C3 -179.4(4)
C6 C1 C2 C3 1.4(6)
C1 C2 C3 C4 -1.5(6)
C1 C2 C3 C7 179.1(4)
C2 C3 C4 C5 0.8(6)
C7 C3 C4 C5 -179.8(3)
C3 C4 C5 C6 -0.1(6)
C3 C4 C5 C17 -178.5(4)
C4 C5 C6 O3 -178.0(3)
C17 C5 C6 O3 0.2(6)
C4 C5 C6 C1 0.0(6)
C17 C5 C6 C1 178.3(4)
C8 O3 C6 C5 -83.1(5)
C8 O3 C6 C1 98.8(4)
C2 C1 C6 C5 -0.7(6)
N1 C1 C6 C5 -179.9(3)
C2 C1 C6 O3 177.5(3)
N1 C1 C6 O3 -1.8(5)
C1 N1 C9 O1 -3.3(7)
C1 N1 C9 C10 174.2(3)
O1 C9 C10 C15 8.8(6)
N1 C9 C10 C15 -168.7(4)
O1 C9 C10 C11 -173.8(4)
N1 C9 C10 C11 8.7(6)
C15 C10 C11 O4 178.3(3)
C9 C10 C11 O4 0.9(6)
C15 C10 C11 C12 -0.5(6)
C9 C10 C11 C12 -177.9(4)
O4 C11 C12 C13 -177.4(4)
C10 C11 C12 C13 1.4(6)
O4 C11 C12 N3 2.5(6)
C10 C11 C12 N3 -178.7(4)
O6 N3 C12 C13 -2.6(6)
O5 N3 C12 C13 177.1(4)
O6 N3 C12 C11 177.6(4)
O5 N3 C12 C11 -2.8(6)
C11 C12 C13 C14 -0.5(6)
N3 C12 C13 C14 179.6(4)
C12 C13 C14 C15 -1.3(6)
C12 C13 C14 C16 177.6(4)
C11 C10 C15 C14 -1.3(6)
C9 C10 C15 C14 176.4(3)
C13 C14 C15 C10 2.2(6)
C16 C14 C15 C10 -176.7(4)
C18 N2 C17 O2 5.8(8)
C18 N2 C17 C5 -172.0(4)
C6 C5 C17 O2 153.4(4)
C4 C5 C17 O2 -28.3(6)
C6 C5 C17 N2 -28.7(7)
C4 C5 C17 N2 149.6(4)
C17 N2 C18 C19 -2.8(8)
C17 N2 C18 C23 176.9(4)
C23 C18 C19 C20 -2.4(8)
N2 C18 C19 C20 177.2(5)
C18 C19 C20 C21 0.9(9)
C19 C20 C21 C22 0.3(10)
C20 C21 C22 C23 0.0(9)
C24 O7 C23 C22 4.6(7)
C24 O7 C23 C18 -172.9(4)
C21 C22 C23 O7 -178.9(5)
C21 C22 C23 C18 -1.4(8)
C19 C18 C23 O7 -179.7(4)
N2 C18 C23 O7 0.7(6)
C19 C18 C23 C22 2.6(7)
N2 C18 C23 C22 -177.0(4)

loop_
_cod_related_entry_id
_cod_related_entry_database
_cod_related_entry_code
1 ChemSpider 17263938
